data_4105474
loop_
_publ_author_name
'Shin Takemoto'
'Hidenobu Morita'
'Kenji Karitani'
'Hideki Fujiwara'
'Hiroyuki Matsuzaka'

_publ_section_title
;
 A Bimetallic Ru2Pt Complex Containing a Trigonal-Planar \m3-Carbido
 Ligand: Formation, Structure, and Reactivity Relevant to the
 Fischer-Tropsch Process
;
_journal_name_full 'Journal of the American Chemical Society'
_journal_page_first 18026
_journal_page_last 18027
_journal_paper_doi 10.1021/ja907387w
_journal_volume 131
_journal_year 2009
_chemical_formula_sum 'C35 H58 F3 N O3 P2 Pt Ru2 S'
_chemical_formula_weight 1089.05
_chemical_name_systematic
; 
 ? 
;
_space_group_IT_number 14
_symmetry_cell_setting monoclinic
_symmetry_space_group_name_Hall '-P 2yn'
_symmetry_space_group_name_H-M 'P 1 21/n 1'
_atom_sites_solution_hydrogens geom
_atom_sites_solution_primary direct
_atom_sites_solution_secondary difmap
_audit_creation_method SHELXL-97
_cell_angle_alpha 90.00
_cell_angle_beta 92.772(2)
_cell_angle_gamma 90.00
_cell_formula_units_Z 4
_cell_length_a 11.6336(6)
_cell_length_b 18.5857(8)
_cell_length_c 18.3671(9)
_cell_measurement_temperature 150(2)
_cell_volume 3966.7(3)
_computing_cell_refinement 'rigaku process auto'
_computing_data_collection 'rigaku process auto'
_computing_data_reduction 'rigaku process auto'
_computing_structure_refinement 'SHELXL-97 (Sheldrick, 1997)'
_computing_structure_solution 'SHELXS-97 (Sheldrick, 1990)'
_diffrn_ambient_temperature 150(2)
_diffrn_measured_fraction_theta_full 0.992
_diffrn_measured_fraction_theta_max 0.992
_diffrn_measurement_device_type 'rigaku raxis rapid'
_diffrn_radiation_monochromator graphite
_diffrn_radiation_source 'fine-focus sealed tube'
_diffrn_radiation_type MoK\a
_diffrn_radiation_wavelength 0.71075
_diffrn_reflns_av_R_equivalents 0.0600
_diffrn_reflns_av_sigmaI/netI 0.0533
_diffrn_reflns_limit_h_max 15
_diffrn_reflns_limit_h_min -14
_diffrn_reflns_limit_k_max 24
_diffrn_reflns_limit_k_min -23
_diffrn_reflns_limit_l_max 23
_diffrn_reflns_limit_l_min -23
_diffrn_reflns_number 36220
_diffrn_reflns_theta_full 27.45
_diffrn_reflns_theta_max 27.45
_diffrn_reflns_theta_min 2.99
_exptl_absorpt_coefficient_mu 4.451
_exptl_absorpt_correction_T_max 0.6645
_exptl_absorpt_correction_T_min 0.2690
_exptl_absorpt_correction_type empirical
_exptl_absorpt_process_details abscor
_exptl_crystal_colour black
_exptl_crystal_density_diffrn 1.824
_exptl_crystal_description block
_exptl_crystal_F_000 2152
_exptl_crystal_size_max 0.40
_exptl_crystal_size_mid 0.40
_exptl_crystal_size_min 0.10
_refine_diff_density_max 1.552
_refine_diff_density_min -1.784
_refine_diff_density_rms 0.241
_refine_ls_extinction_method none
_refine_ls_goodness_of_fit_ref 1.073
_refine_ls_hydrogen_treatment constr
_refine_ls_matrix_type full
_refine_ls_number_parameters 433
_refine_ls_number_reflns 9001
_refine_ls_number_restraints 0
_refine_ls_restrained_S_all 1.073
_refine_ls_R_factor_all 0.0442
_refine_ls_R_factor_gt 0.0342
_refine_ls_shift/su_max 0.002
_refine_ls_shift/su_mean 0.000
_refine_ls_structure_factor_coef Fsqd
_refine_ls_weighting_details 'calc w=1/[\s^2^(Fo^2^)+(0.0454P)^2^+0.6085P] where P=(Fo^2^+2Fc^2^)/3'
_refine_ls_weighting_scheme calc
_refine_ls_wR_factor_gt 0.0810
_refine_ls_wR_factor_ref 0.0907
_reflns_number_gt 7706
_reflns_number_total 9001
_reflns_threshold_expression >2sigma(I)
_cod_data_source_file ja907387w_si_002.cif
_cod_data_source_block shelxl
_cod_database_code 4105474

loop_
_symmetry_equiv_pos_as_xyz
'x, y, z'
'-x+1/2, y+1/2, -z+1/2'
'-x, -y, -z'
'x-1/2, -y-1/2, z-1/2'

loop_
_atom_site_label
_atom_site_type_symbol
_atom_site_fract_x
_atom_site_fract_y
_atom_site_fract_z
_atom_site_U_iso_or_equiv
_atom_site_adp_type
_atom_site_occupancy
_atom_site_symmetry_multiplicity
_atom_site_calc_flag
_atom_site_refinement_flags
Pt1 Pt 0.351168(14) 0.232837(9) 0.635136(9) 0.01733(6) Uani 1 1 d .
Ru1 Ru 0.12004(3) 0.280800(18) 0.60865(2) 0.01663(9) Uani 1 1 d .
Ru2 Ru 0.28323(3) 0.358855(18) 0.571696(19) 0.01620(9) Uani 1 1 d .
S1 S 0.82369(12) 0.03627(8) 0.67193(8) 0.0358(3) Uani 1 1 d .
P1 P 0.43728(10) 0.18084(7) 0.73635(7) 0.0238(3) Uani 1 1 d .
P2 P 0.42832(11) 0.16312(7) 0.54932(7) 0.0248(3) Uani 1 1 d .
F1 F 0.7873(3) -0.10310(18) 0.6820(3) 0.0632(12) Uani 1 1 d .
F2 F 0.7013(3) -0.03874(18) 0.7618(2) 0.0522(9) Uani 1 1 d .
F3 F 0.6356(3) -0.0410(2) 0.6498(3) 0.0651(12) Uani 1 1 d .
O1 O 0.9206(3) 0.0271(2) 0.7231(2) 0.0409(10) Uani 1 1 d .
O2 O 0.8489(5) 0.0261(3) 0.5975(3) 0.0711(15) Uani 1 1 d .
O3 O 0.7525(3) 0.0966(2) 0.6871(3) 0.0448(11) Uani 1 1 d .
N1 N 0.2571(3) 0.3143(2) 0.6728(2) 0.0189(8) Uani 1 1 d .
C1 C 0.1535(4) 0.3157(3) 0.5066(3) 0.0239(10) Uani 1 1 d .
H1A H 0.0977 0.3505 0.4844 0.029 Uiso 1 1 calc R
H1B H 0.1767 0.2782 0.4720 0.029 Uiso 1 1 calc R
C2 C 0.0429(4) 0.3873(2) 0.6198(3) 0.0277(11) Uani 1 1 d .
H2A H -0.0159 0.3853 0.6562 0.042 Uiso 1 1 calc R
H2B H 0.0073 0.4023 0.5728 0.042 Uiso 1 1 calc R
H2C H 0.1026 0.4219 0.6354 0.042 Uiso 1 1 calc R
C3 C 0.2630(4) 0.3508(2) 0.7414(2) 0.0185(9) Uani 1 1 d .
C4 C 0.1650(4) 0.3631(2) 0.7809(3) 0.0233(10) Uani 1 1 d .
H4 H 0.0915 0.3495 0.7608 0.028 Uiso 1 1 calc R
C5 C 0.1744(4) 0.3951(3) 0.8493(3) 0.0303(11) Uani 1 1 d .
H5 H 0.1070 0.4042 0.8750 0.036 Uiso 1 1 calc R
C6 C 0.2811(5) 0.4138(3) 0.8804(3) 0.0307(11) Uani 1 1 d .
H6 H 0.2871 0.4340 0.9280 0.037 Uiso 1 1 calc R
C7 C 0.3789(4) 0.4031(2) 0.8416(3) 0.0256(10) Uani 1 1 d .
H7 H 0.4521 0.4172 0.8620 0.031 Uiso 1 1 calc R
C8 C 0.3698(4) 0.3718(2) 0.7730(3) 0.0238(10) Uani 1 1 d .
H8 H 0.4373 0.3644 0.7469 0.029 Uiso 1 1 calc R
C9 C 0.3539(5) 0.1879(3) 0.8171(3) 0.0340(12) Uani 1 1 d .
H9A H 0.3968 0.1660 0.8587 0.051 Uiso 1 1 calc R
H9B H 0.2803 0.1629 0.8087 0.051 Uiso 1 1 calc R
H9C H 0.3396 0.2388 0.8276 0.051 Uiso 1 1 calc R
C10 C 0.5770(5) 0.2165(3) 0.7674(4) 0.0415(14) Uani 1 1 d .
H10A H 0.5729 0.2691 0.7699 0.062 Uiso 1 1 calc R
H10B H 0.6350 0.2025 0.7331 0.062 Uiso 1 1 calc R
H10C H 0.5984 0.1972 0.8158 0.062 Uiso 1 1 calc R
C11 C 0.4676(5) 0.0846(3) 0.7367(3) 0.0342(12) Uani 1 1 d .
H11A H 0.5278 0.0743 0.7026 0.051 Uiso 1 1 calc R
H11B H 0.3975 0.0581 0.7217 0.051 Uiso 1 1 calc R
H11C H 0.4937 0.0696 0.7859 0.051 Uiso 1 1 calc R
C12 C 0.4015(5) 0.0664(3) 0.5442(3) 0.0400(14) Uani 1 1 d .
H12A H 0.3199 0.0579 0.5314 0.060 Uiso 1 1 calc R
H12B H 0.4217 0.0444 0.5916 0.060 Uiso 1 1 calc R
H12C H 0.4485 0.0451 0.5070 0.060 Uiso 1 1 calc R
C13 C 0.5852(4) 0.1645(3) 0.5513(3) 0.0395(14) Uani 1 1 d .
H13A H 0.6118 0.1412 0.5074 0.059 Uiso 1 1 calc R
H13B H 0.6158 0.1387 0.5945 0.059 Uiso 1 1 calc R
H13C H 0.6122 0.2144 0.5531 0.059 Uiso 1 1 calc R
C14 C 0.3862(4) 0.1896(3) 0.4565(3) 0.0293(11) Uani 1 1 d .
H14A H 0.3880 0.2422 0.4526 0.044 Uiso 1 1 calc R
H14B H 0.3082 0.1723 0.4441 0.044 Uiso 1 1 calc R
H14C H 0.4398 0.1687 0.4228 0.044 Uiso 1 1 calc R
C15 C 0.0429(4) 0.1790(3) 0.5651(3) 0.0254(10) Uani 1 1 d .
C16 C 0.0783(4) 0.1628(2) 0.6383(3) 0.0217(10) Uani 1 1 d .
C17 C 0.0121(4) 0.2074(3) 0.6850(3) 0.0243(10) Uani 1 1 d .
C18 C -0.0649(4) 0.2485(3) 0.6399(3) 0.0306(11) Uani 1 1 d .
C19 C -0.0446(4) 0.2321(3) 0.5654(3) 0.0287(11) Uani 1 1 d .
C20 C 0.0769(5) 0.1360(3) 0.4998(3) 0.0380(13) Uani 1 1 d .
H20A H 0.1543 0.1162 0.5093 0.057 Uiso 1 1 calc R
H20B H 0.0766 0.1673 0.4569 0.057 Uiso 1 1 calc R
H20C H 0.0221 0.0966 0.4910 0.057 Uiso 1 1 calc R
C21 C 0.1521(4) 0.1012(2) 0.6648(3) 0.0307(11) Uani 1 1 d .
H21A H 0.1060 0.0570 0.6644 0.046 Uiso 1 1 calc R
H21B H 0.1820 0.1110 0.7147 0.046 Uiso 1 1 calc R
H21C H 0.2164 0.0952 0.6329 0.046 Uiso 1 1 calc R
C22 C 0.0115(5) 0.2023(3) 0.7658(3) 0.0355(13) Uani 1 1 d .
H22A H -0.0206 0.2466 0.7854 0.053 Uiso 1 1 calc R
H22B H 0.0904 0.1957 0.7859 0.053 Uiso 1 1 calc R
H22C H -0.0358 0.1612 0.7794 0.053 Uiso 1 1 calc R
C23 C -0.1643(5) 0.2914(3) 0.6645(4) 0.0488(17) Uani 1 1 d .
H23A H -0.2285 0.2591 0.6738 0.073 Uiso 1 1 calc R
H23B H -0.1883 0.3261 0.6265 0.073 Uiso 1 1 calc R
H23C H -0.1413 0.3173 0.7093 0.073 Uiso 1 1 calc R
C24 C -0.1159(5) 0.2572(3) 0.5000(4) 0.0466(16) Uani 1 1 d .
H24A H -0.0707 0.2534 0.4564 0.070 Uiso 1 1 calc R
H24B H -0.1386 0.3074 0.5069 0.070 Uiso 1 1 calc R
H24C H -0.1849 0.2272 0.4938 0.070 Uiso 1 1 calc R
C25 C 0.4355(4) 0.3924(2) 0.5072(3) 0.0225(10) Uani 1 1 d .
C26 C 0.3341(4) 0.4210(3) 0.4726(3) 0.0258(10) Uani 1 1 d .
C27 C 0.2809(4) 0.4675(2) 0.5234(3) 0.0259(10) Uani 1 1 d .
C28 C 0.3528(4) 0.4685(2) 0.5904(3) 0.0232(10) Uani 1 1 d .
C29 C 0.4479(4) 0.4215(2) 0.5793(3) 0.0208(9) Uani 1 1 d .
C30 C 0.5294(4) 0.3525(3) 0.4713(3) 0.0311(12) Uani 1 1 d .
H30A H 0.5013 0.3362 0.4229 0.047 Uiso 1 1 calc R
H30B H 0.5528 0.3108 0.5011 0.047 Uiso 1 1 calc R
H30C H 0.5956 0.3845 0.4664 0.047 Uiso 1 1 calc R
C31 C 0.2942(5) 0.4087(3) 0.3944(3) 0.0364(13) Uani 1 1 d .
H31A H 0.3421 0.4367 0.3624 0.055 Uiso 1 1 calc R
H31B H 0.2138 0.4238 0.3872 0.055 Uiso 1 1 calc R
H31C H 0.3007 0.3574 0.3828 0.055 Uiso 1 1 calc R
C32 C 0.1763(4) 0.5130(3) 0.5086(3) 0.0361(13) Uani 1 1 d .
H32A H 0.1984 0.5579 0.4849 0.054 Uiso 1 1 calc R
H32B H 0.1410 0.5242 0.5546 0.054 Uiso 1 1 calc R
H32C H 0.1210 0.4869 0.4765 0.054 Uiso 1 1 calc R
C33 C 0.3338(4) 0.5135(3) 0.6562(3) 0.0296(11) Uani 1 1 d .
H33A H 0.3959 0.5048 0.6931 0.044 Uiso 1 1 calc R
H33B H 0.2598 0.5008 0.6762 0.044 Uiso 1 1 calc R
H33C H 0.3331 0.5645 0.6425 0.044 Uiso 1 1 calc R
C34 C 0.5533(4) 0.4097(3) 0.6285(3) 0.0283(11) Uani 1 1 d .
H34A H 0.6196 0.4330 0.6075 0.042 Uiso 1 1 calc R
H34B H 0.5680 0.3579 0.6335 0.042 Uiso 1 1 calc R
H34C H 0.5409 0.4304 0.6765 0.042 Uiso 1 1 calc R
C35 C 0.7329(4) -0.0406(2) 0.6920(3) 0.0253(10) Uani 1 1 d .

loop_
_atom_site_aniso_label
_atom_site_aniso_U_11
_atom_site_aniso_U_22
_atom_site_aniso_U_33
_atom_site_aniso_U_23
_atom_site_aniso_U_13
_atom_site_aniso_U_12
Pt1 0.01971(10) 0.01575(10) 0.01638(10) 0.00116(6) -0.00063(7) 0.00333(6)
Ru1 0.01675(17) 0.01686(17) 0.01611(18) 0.00123(13) -0.00116(14) 0.00000(13)
Ru2 0.01916(17) 0.01473(17) 0.01451(17) 0.00182(13) -0.00106(13) -0.00051(13)
S1 0.0342(7) 0.0376(7) 0.0357(8) 0.0039(6) 0.0011(6) 0.0051(6)
P1 0.0256(6) 0.0215(6) 0.0238(6) 0.0051(5) -0.0035(5) 0.0035(5)
P2 0.0280(6) 0.0216(6) 0.0250(7) -0.0005(5) 0.0037(5) 0.0060(5)
F1 0.053(2) 0.0331(18) 0.102(4) -0.020(2) -0.009(2) 0.0086(16)
F2 0.051(2) 0.043(2) 0.064(3) 0.0077(18) 0.0102(19) -0.0104(16)
F3 0.044(2) 0.062(2) 0.087(3) -0.031(2) -0.027(2) 0.0015(18)
O1 0.0204(17) 0.040(2) 0.062(3) 0.007(2) -0.0057(17) 0.0030(16)
O2 0.088(4) 0.084(4) 0.043(3) 0.006(3) 0.023(3) 0.010(3)
O3 0.033(2) 0.029(2) 0.072(3) 0.006(2) -0.005(2) 0.0120(17)
N1 0.0238(18) 0.0207(18) 0.0118(18) 0.0020(15) -0.0025(15) -0.0027(16)
C1 0.027(2) 0.027(2) 0.017(2) 0.0012(19) -0.0025(19) -0.005(2)
C2 0.028(2) 0.020(2) 0.036(3) 0.005(2) -0.002(2) 0.008(2)
C3 0.026(2) 0.0130(19) 0.016(2) 0.0004(17) 0.0004(18) 0.0005(17)
C4 0.023(2) 0.020(2) 0.027(3) -0.0013(19) 0.0038(19) -0.0016(18)
C5 0.037(3) 0.031(3) 0.023(3) -0.003(2) 0.009(2) -0.002(2)
C6 0.047(3) 0.024(2) 0.020(2) -0.005(2) -0.001(2) -0.003(2)
C7 0.034(3) 0.022(2) 0.021(2) 0.0044(19) -0.007(2) -0.005(2)
C8 0.028(2) 0.019(2) 0.024(2) 0.0004(19) -0.001(2) 0.0002(19)
C9 0.049(3) 0.029(3) 0.024(3) 0.003(2) 0.005(2) 0.004(2)
C10 0.034(3) 0.037(3) 0.052(4) 0.007(3) -0.013(3) -0.001(2)
C11 0.034(3) 0.030(3) 0.038(3) 0.010(2) -0.001(2) 0.009(2)
C12 0.057(4) 0.022(3) 0.042(3) -0.005(2) 0.014(3) 0.010(2)
C13 0.032(3) 0.045(3) 0.041(3) 0.004(3) 0.005(2) 0.014(2)
C14 0.034(3) 0.027(3) 0.027(3) 0.001(2) 0.004(2) 0.005(2)
C15 0.029(2) 0.023(2) 0.025(3) -0.002(2) -0.001(2) -0.011(2)
C16 0.024(2) 0.016(2) 0.026(2) 0.0010(18) 0.0023(19) -0.0028(18)
C17 0.027(2) 0.021(2) 0.025(3) -0.003(2) 0.005(2) -0.0057(19)
C18 0.022(2) 0.025(2) 0.045(3) 0.000(2) 0.006(2) -0.002(2)
C19 0.019(2) 0.031(3) 0.036(3) 0.007(2) -0.005(2) -0.010(2)
C20 0.048(3) 0.037(3) 0.029(3) -0.005(2) 0.001(3) -0.014(3)
C21 0.031(3) 0.019(2) 0.042(3) 0.005(2) 0.003(2) -0.001(2)
C22 0.050(3) 0.031(3) 0.026(3) 0.005(2) 0.015(3) -0.008(3)
C23 0.026(3) 0.041(3) 0.081(5) 0.009(3) 0.018(3) 0.004(3)
C24 0.032(3) 0.054(4) 0.053(4) 0.014(3) -0.016(3) -0.007(3)
C25 0.026(2) 0.020(2) 0.022(2) 0.0037(19) 0.0052(19) -0.0038(19)
C26 0.030(2) 0.023(2) 0.024(3) 0.004(2) -0.001(2) -0.007(2)
C27 0.031(2) 0.020(2) 0.027(3) 0.009(2) -0.001(2) -0.001(2)
C28 0.031(2) 0.013(2) 0.025(3) 0.0008(18) 0.002(2) -0.0039(18)
C29 0.022(2) 0.017(2) 0.023(2) 0.0026(18) 0.0018(18) -0.0075(18)
C30 0.034(3) 0.028(3) 0.032(3) -0.004(2) 0.013(2) -0.007(2)
C31 0.048(3) 0.040(3) 0.021(3) 0.007(2) -0.004(2) -0.014(3)
C32 0.030(3) 0.027(3) 0.051(4) 0.015(3) -0.004(2) 0.004(2)
C33 0.037(3) 0.019(2) 0.033(3) -0.003(2) 0.007(2) 0.000(2)
C34 0.024(2) 0.028(3) 0.033(3) 0.005(2) -0.001(2) -0.001(2)
C35 0.019(2) 0.018(2) 0.038(3) -0.008(2) -0.007(2) 0.0015(18)

loop_
_atom_type_symbol
_atom_type_description
_atom_type_scat_dispersion_real
_atom_type_scat_dispersion_imag
_atom_type_scat_source
C C 0.0033 0.0016 'International Tables Vol C Tables 4.2.6.8 and 6.1.1.4'
H H 0.0000 0.0000 'International Tables Vol C Tables 4.2.6.8 and 6.1.1.4'
N N 0.0061 0.0033 'International Tables Vol C Tables 4.2.6.8 and 6.1.1.4'
O O 0.0106 0.0060 'International Tables Vol C Tables 4.2.6.8 and 6.1.1.4'
F F 0.0171 0.0103 'International Tables Vol C Tables 4.2.6.8 and 6.1.1.4'
S S 0.1246 0.1234 'International Tables Vol C Tables 4.2.6.8 and 6.1.1.4'
P P 0.1023 0.0942 'International Tables Vol C Tables 4.2.6.8 and 6.1.1.4'
Ru Ru -1.2594 0.8363 'International Tables Vol C Tables 4.2.6.8 and 6.1.1.4'
Pt Pt -1.7033 8.3905 'International Tables Vol C Tables 4.2.6.8 and 6.1.1.4'

loop_
_geom_angle_atom_site_label_1
_geom_angle_atom_site_label_2
_geom_angle_atom_site_label_3
_geom_angle
N1 Pt1 P2 155.92(11)
N1 Pt1 P1 105.28(11)
P2 Pt1 P1 98.73(5)
N1 Pt1 Ru2 49.16(10)
P2 Pt1 Ru2 108.20(3)
P1 Pt1 Ru2 145.21(3)
N1 Pt1 Ru1 45.48(10)
P2 Pt1 Ru1 117.60(3)
P1 Pt1 Ru1 130.09(3)
Ru2 Pt1 Ru1 53.489(10)
N1 Ru1 C1 104.79(16)
N1 Ru1 C2 89.01(17)
C1 Ru1 C2 84.0(2)
N1 Ru1 C19 165.18(18)
C1 Ru1 C19 90.02(19)
C2 Ru1 C19 92.93(19)
N1 Ru1 C15 139.43(17)
C1 Ru1 C15 91.83(18)
C2 Ru1 C15 129.97(18)
C19 Ru1 C15 37.10(18)
N1 Ru1 C16 108.72(16)
C1 Ru1 C16 124.71(18)
C2 Ru1 C16 137.98(18)
C19 Ru1 C16 60.90(17)
C15 Ru1 C16 36.36(17)
N1 Ru1 C18 130.06(18)
C1 Ru1 C18 121.8(2)
C2 Ru1 C18 79.75(18)
C19 Ru1 C18 36.5(2)
C15 Ru1 C18 60.57(18)
C16 Ru1 C18 59.47(17)
N1 Ru1 C17 104.92(16)
C1 Ru1 C17 149.41(18)
C2 Ru1 C17 103.59(18)
C19 Ru1 C17 60.35(19)
C15 Ru1 C17 60.37(17)
C16 Ru1 C17 35.87(16)
C18 Ru1 C17 35.11(18)
N1 Ru1 Ru2 52.93(10)
C1 Ru1 Ru2 52.14(13)
C2 Ru1 Ru2 79.72(13)
C19 Ru1 Ru2 141.84(14)
C15 Ru1 Ru2 133.74(13)
C16 Ru1 Ru2 141.35(11)
C18 Ru1 Ru2 159.18(13)
C17 Ru1 Ru2 157.80(12)
N1 Ru1 Pt1 44.81(10)
C1 Ru1 Pt1 92.05(13)
C2 Ru1 Pt1 130.91(13)
C19 Ru1 Pt1 136.09(13)
C15 Ru1 Pt1 98.99(13)
C16 Ru1 Pt1 82.57(11)
C18 Ru1 Pt1 138.68(14)
C17 Ru1 Pt1 104.00(12)
Ru2 Ru1 Pt1 60.487(12)
C1 Ru2 N1 103.38(16)
C1 Ru2 C27 97.45(19)
N1 Ru2 C27 136.74(17)
C1 Ru2 C28 134.94(19)
N1 Ru2 C28 107.31(16)
C27 Ru2 C28 38.44(18)
C1 Ru2 C29 147.73(18)
N1 Ru2 C29 108.33(16)
C27 Ru2 C29 62.81(17)
C28 Ru2 C29 37.52(17)
C1 Ru2 C26 86.81(18)
N1 Ru2 C26 169.57(16)
C27 Ru2 C26 37.43(18)
C28 Ru2 C26 63.01(18)
C29 Ru2 C26 61.82(17)
C1 Ru2 C25 112.10(18)
N1 Ru2 C25 137.04(16)
C27 Ru2 C25 62.12(17)
C28 Ru2 C25 62.53(17)
C29 Ru2 C25 37.02(17)
C26 Ru2 C25 36.50(17)
C1 Ru2 Ru1 51.98(13)
N1 Ru2 Ru1 51.67(10)
C27 Ru2 Ru1 130.07(13)
C28 Ru2 Ru1 140.01(12)
C29 Ru2 Ru1 159.99(12)
C26 Ru2 Ru1 138.16(13)
C25 Ru2 Ru1 157.16(12)
C1 Ru2 Pt1 95.97(14)
N1 Ru2 Pt1 47.32(10)
C27 Ru2 Pt1 163.67(13)
C28 Ru2 Pt1 129.08(13)
C29 Ru2 Pt1 101.01(12)
C26 Ru2 Pt1 134.80(13)
C25 Ru2 Pt1 104.05(12)
Ru1 Ru2 Pt1 66.024(12)
O2 S1 O3 116.0(3)
O2 S1 O1 114.8(3)
O3 S1 O1 114.1(3)
O2 S1 C35 103.8(3)
O3 S1 C35 103.2(2)
O1 S1 C35 102.6(2)
C10 P1 C9 102.8(3)
C10 P1 C11 100.8(3)
C9 P1 C11 100.3(2)
C10 P1 Pt1 116.8(2)
C9 P1 Pt1 113.82(18)
C11 P1 Pt1 119.7(2)
C14 P2 C13 103.8(3)
C14 P2 C12 100.4(3)
C13 P2 C12 100.6(3)
C14 P2 Pt1 113.60(17)
C13 P2 Pt1 114.1(2)
C12 P2 Pt1 121.84(19)
C3 N1 Pt1 131.1(3)
C3 N1 Ru1 131.2(3)
Pt1 N1 Ru1 89.71(15)
C3 N1 Ru2 126.7(3)
Pt1 N1 Ru2 83.51(14)
Ru1 N1 Ru2 75.41(13)
Ru1 C1 Ru2 75.87(16)
C8 C3 C4 117.9(4)
C8 C3 N1 120.1(4)
C4 C3 N1 121.9(4)
C5 C4 C3 120.5(4)
C6 C5 C4 120.7(5)
C5 C6 C7 119.6(5)
C6 C7 C8 119.9(5)
C3 C8 C7 121.3(4)
C16 C15 C19 108.6(4)
C16 C15 C20 124.4(5)
C19 C15 C20 126.0(5)
C16 C15 Ru1 75.3(3)
C19 C15 Ru1 71.6(3)
C20 C15 Ru1 128.2(3)
C15 C16 C17 107.6(4)
C15 C16 C21 127.3(4)
C17 C16 C21 124.0(5)
C15 C16 Ru1 68.3(2)
C17 C16 Ru1 73.7(3)
C21 C16 Ru1 132.6(3)
C18 C17 C16 107.6(4)
C18 C17 C22 125.8(5)
C16 C17 C22 125.9(5)
C18 C17 Ru1 71.3(3)
C16 C17 Ru1 70.4(2)
C22 C17 Ru1 131.1(3)
C17 C18 C19 108.4(4)
C17 C18 C23 126.1(6)
C19 C18 C23 124.7(5)
C17 C18 Ru1 73.6(3)
C19 C18 Ru1 67.8(3)
C23 C18 Ru1 132.4(4)
C15 C19 C18 107.6(5)
C15 C19 C24 125.6(5)
C18 C19 C24 126.0(5)
C15 C19 Ru1 71.3(3)
C18 C19 Ru1 75.6(3)
C24 C19 Ru1 126.3(4)
C26 C25 C29 108.5(4)
C26 C25 C30 126.7(5)
C29 C25 C30 123.4(4)
C26 C25 Ru2 71.5(3)
C29 C25 Ru2 70.5(2)
C30 C25 Ru2 134.4(3)
C25 C26 C27 108.1(4)
C25 C26 C31 125.6(5)
C27 C26 C31 126.2(5)
C25 C26 Ru2 72.0(3)
C27 C26 Ru2 69.3(3)
C31 C26 Ru2 127.6(3)
C26 C27 C28 108.0(4)
C26 C27 C32 126.5(5)
C28 C27 C32 125.2(5)
C26 C27 Ru2 73.3(3)
C28 C27 Ru2 71.0(2)
C32 C27 Ru2 125.8(3)
C29 C28 C27 106.7(4)
C29 C28 C33 127.1(5)
C27 C28 C33 126.1(4)
C29 C28 Ru2 72.3(2)
C27 C28 Ru2 70.5(3)
C33 C28 Ru2 125.0(3)
C28 C29 C25 108.6(4)
C28 C29 C34 128.0(4)
C25 C29 C34 123.0(4)
C28 C29 Ru2 70.2(2)
C25 C29 Ru2 72.4(2)
C34 C29 Ru2 129.2(3)
F1 C35 F3 107.8(4)
F1 C35 F2 107.7(4)
F3 C35 F2 106.7(4)
F1 C35 S1 111.7(3)
F3 C35 S1 111.6(4)
F2 C35 S1 111.0(3)

loop_
_geom_bond_atom_site_label_1
_geom_bond_atom_site_label_2
_geom_bond_distance
Pt1 N1 2.010(4)
Pt1 P2 2.2596(12)
Pt1 P1 2.2833(12)
Pt1 Ru2 2.7164(4)
Pt1 Ru1 2.8521(4)
Ru1 N1 2.034(4)
Ru1 C1 2.038(5)
Ru1 C2 2.186(4)
Ru1 C19 2.230(5)
Ru1 C15 2.226(5)
Ru1 C16 2.317(4)
Ru1 C18 2.332(5)
Ru1 C17 2.361(5)
Ru1 Ru2 2.5088(5)
Ru2 C1 2.043(5)
Ru2 N1 2.068(4)
Ru2 C27 2.205(4)
Ru2 C28 2.213(4)
Ru2 C29 2.240(4)
Ru2 C26 2.259(5)
Ru2 C25 2.265(4)
S1 O2 1.424(5)
S1 O3 1.429(4)
S1 O1 1.442(4)
S1 C35 1.824(5)
P1 C10 1.822(6)
P1 C9 1.817(5)
P1 C11 1.824(5)
P2 C14 1.819(5)
P2 C13 1.824(5)
P2 C12 1.826(5)
F1 C35 1.340(5)
F2 C35 1.351(6)
F3 C35 1.340(6)
N1 C3 1.431(6)
C3 C8 1.400(6)
C3 C4 1.400(6)
C4 C5 1.389(7)
C5 C6 1.385(7)
C6 C7 1.386(7)
C7 C8 1.388(7)
C15 C16 1.420(7)
C15 C19 1.418(7)
C15 C20 1.509(7)
C16 C17 1.441(6)
C16 C21 1.498(6)
C17 C18 1.416(7)
C17 C22 1.487(7)
C18 C19 1.433(8)
C18 C23 1.493(7)
C19 C24 1.501(8)
C25 C26 1.417(7)
C25 C29 1.431(7)
C25 C30 1.499(6)
C26 C27 1.433(7)
C26 C31 1.505(7)
C27 C28 1.454(7)
C27 C32 1.497(6)
C28 C29 1.432(6)
C28 C33 1.496(7)
C29 C34 1.503(6)
